data_4068162
loop_
_publ_author_name
'Neu, Rebecca C.'
'Stephan, Douglas W.'

_publ_section_title
;
 Insertion Reactions of Diazomethanes and Electrophilic Boranes
;
_journal_issue 1
_journal_name_full Organometallics
_journal_page_first 46
_journal_paper_doi 10.1021/om2011613
_journal_volume 31
_journal_year 2012
_chemical_formula_sum 'C26 H20 B F15 Si2'
_chemical_formula_weight 684.41
_space_group_IT_number 14
_symmetry_cell_setting monoclinic
_symmetry_space_group_name_Hall '-P 2ybc'
_symmetry_space_group_name_H-M 'P 1 21/c 1'
_atom_sites_solution_hydrogens geom
_atom_sites_solution_primary direct
_atom_sites_solution_secondary difmap
_audit_creation_method SHELXL-97
_cell_angle_alpha 90.00
_cell_angle_beta 98.467(6)
_cell_angle_gamma 90.00
_cell_formula_units_Z 4
_cell_length_a 9.7676(15)
_cell_length_b 15.440(2)
_cell_length_c 19.306(3)
_cell_measurement_reflns_used 4058
_cell_measurement_temperature 150(2)
_cell_measurement_theta_max 26.37
_cell_measurement_theta_min 2.49
_cell_volume 2879.8(7)
_computing_cell_refinement 'Bruker SAINT'
_computing_data_collection 'Bruker APEX2'
_computing_data_reduction 'Bruker SAINT'
_computing_molecular_graphics 'Bruker SHELXTL'
_computing_publication_material 'Bruker SHELXTL'
_computing_structure_refinement 'SHELXL-97 (Sheldrick, 2008)'
_computing_structure_solution 'SHELXS-97 (Sheldrick, 2008)'
_diffrn_ambient_temperature 150(2)
_diffrn_measured_fraction_theta_full 0.991
_diffrn_measured_fraction_theta_max 0.991
_diffrn_measurement_device_type 'Bruker APEX-II CCD'
_diffrn_measurement_method '\f and \w scans'
_diffrn_radiation_monochromator graphite
_diffrn_radiation_source 'fine-focus sealed tube'
_diffrn_radiation_type MoK\a
_diffrn_radiation_wavelength 0.71073
_diffrn_reflns_av_R_equivalents 0.0507
_diffrn_reflns_av_sigmaI/netI 0.0595
_diffrn_reflns_limit_h_max 12
_diffrn_reflns_limit_h_min -12
_diffrn_reflns_limit_k_max 18
_diffrn_reflns_limit_k_min -19
_diffrn_reflns_limit_l_max 20
_diffrn_reflns_limit_l_min -25
_diffrn_reflns_number 24520
_diffrn_reflns_theta_full 27.56
_diffrn_reflns_theta_max 27.56
_diffrn_reflns_theta_min 2.11
_exptl_absorpt_coefficient_mu 0.238
_exptl_absorpt_correction_T_max 0.9698
_exptl_absorpt_correction_T_min 0.9496
_exptl_absorpt_correction_type multi-scan
_exptl_crystal_colour colourless
_exptl_crystal_density_diffrn 1.579
_exptl_crystal_density_method 'not measured'
_exptl_crystal_description block
_exptl_crystal_F_000 1376
_exptl_crystal_size_max 0.22
_exptl_crystal_size_mid 0.17
_exptl_crystal_size_min 0.13
_refine_diff_density_max 0.308
_refine_diff_density_min -0.267
_refine_diff_density_rms 0.055
_refine_ls_extinction_method none
_refine_ls_goodness_of_fit_ref 1.010
_refine_ls_hydrogen_treatment constr
_refine_ls_matrix_type full
_refine_ls_number_parameters 403
_refine_ls_number_reflns 6597
_refine_ls_number_restraints 0
_refine_ls_restrained_S_all 1.010
_refine_ls_R_factor_all 0.0808
_refine_ls_R_factor_gt 0.0420
_refine_ls_shift/su_max 0.001
_refine_ls_shift/su_mean 0.000
_refine_ls_structure_factor_coef Fsqd
_refine_ls_weighting_details 'calc w=1/[\s^2^(Fo^2^)+(0.0354P)^2^+0.4462P] where P=(Fo^2^+2Fc^2^)/3'
_refine_ls_weighting_scheme calc
_refine_ls_wR_factor_gt 0.0814
_refine_ls_wR_factor_ref 0.0934
_reflns_number_gt 4263
_reflns_number_total 6597
_reflns_threshold_expression >2sigma(I)
_cod_data_source_file om2011613_si_004.cif
_cod_data_source_block C26H20BF15Si2_Compound1
_cod_depositor_comments
;
The following automatic conversions were performed:

'_symmetry_cell_setting' value 'Monoclinic' changed to 'monoclinic'
according to /home/saulius/struct/CIF-dictionaries/cif_core.dic
dictionary named 'cif_core.dic' version 2.4.1 from 2010-06-29.

Automatic conversion script
Id: cif_fix_values 1715 2011-07-08 13:25:40Z adriana 
;
_cod_original_cell_volume 2879.9(7)
_cod_original_sg_symbol_H-M P2(1)/c
_cod_database_code 4068162

loop_
_symmetry_equiv_pos_as_xyz
'x, y, z'
'-x, y+1/2, -z+1/2'
'-x, -y, -z'
'x, -y-1/2, z-1/2'

loop_
_atom_site_label
_atom_site_type_symbol
_atom_site_fract_x
_atom_site_fract_y
_atom_site_fract_z
_atom_site_U_iso_or_equiv
_atom_site_adp_type
_atom_site_occupancy
_atom_site_symmetry_multiplicity
_atom_site_calc_flag
_atom_site_refinement_flags
Si2 Si 1.13494(6) 0.51219(4) 0.24131(3) 0.02342(14) Uani 1 1 d .
Si1 Si 0.76396(7) 0.43141(4) 0.37245(3) 0.03324(16) Uani 1 1 d .
F1 F 0.95778(13) 0.66411(8) 0.42842(7) 0.0416(3) Uani 1 1 d .
F2 F 0.83468(17) 0.80610(9) 0.47022(8) 0.0610(4) Uani 1 1 d .
F3 F 0.56456(17) 0.83998(9) 0.42029(8) 0.0652(5) Uani 1 1 d .
F4 F 0.41674(14) 0.72474(11) 0.33080(8) 0.0627(5) Uani 1 1 d .
F5 F 0.53568(12) 0.57919(9) 0.29327(7) 0.0438(4) Uani 1 1 d .
F6 F 0.86449(12) 0.71709(8) 0.23593(6) 0.0334(3) Uani 1 1 d .
F7 F 0.71388(14) 0.81414(8) 0.13593(7) 0.0434(3) Uani 1 1 d .
F8 F 0.51009(13) 0.74104(9) 0.04433(7) 0.0444(4) Uani 1 1 d .
F9 F 0.45643(13) 0.56644(9) 0.05328(7) 0.0440(4) Uani 1 1 d .
F10 F 0.60127(11) 0.47074(8) 0.15462(6) 0.0333(3) Uani 1 1 d .
F11 F 0.92456(11) 0.56522(7) 0.09481(6) 0.0274(3) Uani 1 1 d .
F12 F 0.84011(12) 0.49438(8) -0.02959(6) 0.0311(3) Uani 1 1 d .
F13 F 0.77268(12) 0.32221(8) -0.04131(6) 0.0356(3) Uani 1 1 d .
F14 F 0.78179(12) 0.22429(8) 0.07569(6) 0.0349(3) Uani 1 1 d .
F15 F 0.87052(12) 0.29361(8) 0.20215(6) 0.0319(3) Uani 1 1 d .
C1 C 0.8261(2) 0.53833(13) 0.33345(10) 0.0247(5) Uani 1 1 d .
H5 H 0.9242 0.5449 0.3564 0.030 Uiso 1 1 calc R
C2 C 0.6303(3) 0.37274(17) 0.31134(13) 0.0487(7) Uani 1 1 d .
H12A H 0.6067 0.3184 0.3330 0.073 Uiso 1 1 calc R
H12B H 0.6665 0.3601 0.2677 0.073 Uiso 1 1 calc R
H12C H 0.5472 0.4088 0.3011 0.073 Uiso 1 1 calc R
C3 C 0.9183(3) 0.36033(16) 0.39577(13) 0.0470(7) Uani 1 1 d .
H11A H 0.9912 0.3926 0.4252 0.070 Uiso 1 1 calc R
H11B H 0.9523 0.3415 0.3529 0.070 Uiso 1 1 calc R
H11C H 0.8924 0.3095 0.4214 0.070 Uiso 1 1 calc R
C4 C 0.6939(3) 0.46145(19) 0.45322(14) 0.0639(9) Uani 1 1 d .
H13A H 0.6095 0.4959 0.4409 0.096 Uiso 1 1 calc R
H13B H 0.7628 0.4955 0.4837 0.096 Uiso 1 1 calc R
H13C H 0.6721 0.4088 0.4778 0.096 Uiso 1 1 calc R
C5 C 0.7534(2) 0.61735(14) 0.35703(10) 0.0259(5) Uani 1 1 d .
C6 C 0.8225(2) 0.67747(14) 0.40311(11) 0.0296(5) Uani 1 1 d .
C7 C 0.7607(3) 0.75051(15) 0.42543(12) 0.0393(6) Uani 1 1 d .
C8 C 0.6247(3) 0.76760(16) 0.40059(13) 0.0425(6) Uani 1 1 d .
C9 C 0.5511(2) 0.70969(17) 0.35532(12) 0.0389(6) Uani 1 1 d .
C10 C 0.6145(2) 0.63644(15) 0.33527(11) 0.0323(5) Uani 1 1 d .
C11 C 0.73976(19) 0.59021(13) 0.19818(10) 0.0215(4) Uani 1 1 d .
C12 C 0.7615(2) 0.67813(13) 0.19162(11) 0.0253(5) Uani 1 1 d .
C13 C 0.6866(2) 0.72886(13) 0.14068(11) 0.0276(5) Uani 1 1 d .
C14 C 0.5837(2) 0.69143(15) 0.09426(11) 0.0307(5) Uani 1 1 d .
C15 C 0.5560(2) 0.60427(14) 0.09879(11) 0.0288(5) Uani 1 1 d .
C16 C 0.6330(2) 0.55594(13) 0.15028(11) 0.0249(5) Uani 1 1 d .
C17 C 0.90227(19) 0.43225(13) 0.15448(10) 0.0201(4) Uani 1 1 d .
C18 C 0.89151(19) 0.47986(12) 0.09286(10) 0.0209(4) Uani 1 1 d .
C19 C 0.84768(19) 0.44455(13) 0.02789(10) 0.0229(4) Uani 1 1 d .
C20 C 0.8126(2) 0.35824(14) 0.02178(10) 0.0249(5) Uani 1 1 d .
C21 C 0.8203(2) 0.30836(13) 0.08121(11) 0.0240(5) Uani 1 1 d .
C22 C 0.86482(19) 0.34534(13) 0.14525(10) 0.0219(4) Uani 1 1 d .
C23 C 0.94421(19) 0.47020(13) 0.22693(10) 0.0216(4) Uani 1 1 d .
H6 H 0.9469 0.4188 0.2586 0.026 Uiso 1 1 calc R
C24 C 1.1622(2) 0.61990(14) 0.20221(11) 0.0316(5) Uani 1 1 d .
H22A H 1.2562 0.6402 0.2191 0.047 Uiso 1 1 calc R
H22B H 1.0950 0.6614 0.2158 0.047 Uiso 1 1 calc R
H22C H 1.1497 0.6148 0.1511 0.047 Uiso 1 1 calc R
C25 C 1.2340(2) 0.42748(14) 0.20126(11) 0.0314(5) Uani 1 1 d .
H23A H 1.2024 0.4251 0.1507 0.047 Uiso 1 1 calc R
H23B H 1.2189 0.3711 0.2222 0.047 Uiso 1 1 calc R
H23C H 1.3328 0.4416 0.2098 0.047 Uiso 1 1 calc R
C26 C 1.1950(2) 0.51864(15) 0.33746(11) 0.0310(5) Uani 1 1 d .
H24A H 1.1691 0.4654 0.3600 0.047 Uiso 1 1 calc R
H24B H 1.1515 0.5685 0.3569 0.047 Uiso 1 1 calc R
H24C H 1.2958 0.5254 0.3460 0.047 Uiso 1 1 calc R
B1 B 0.8364(2) 0.53198(15) 0.25397(12) 0.0220(5) Uani 1 1 d .

loop_
_atom_site_aniso_label
_atom_site_aniso_U_11
_atom_site_aniso_U_22
_atom_site_aniso_U_33
_atom_site_aniso_U_23
_atom_site_aniso_U_13
_atom_site_aniso_U_12
Si2 0.0226(3) 0.0248(3) 0.0224(3) -0.0023(2) 0.0015(2) 0.0002(2)
Si1 0.0396(4) 0.0332(4) 0.0283(3) 0.0046(3) 0.0095(3) -0.0056(3)
F1 0.0370(7) 0.0443(8) 0.0412(8) -0.0118(6) -0.0022(6) -0.0037(6)
F2 0.0927(12) 0.0359(9) 0.0556(10) -0.0183(7) 0.0143(9) -0.0050(8)
F3 0.1002(13) 0.0416(9) 0.0630(10) 0.0112(7) 0.0424(10) 0.0337(9)
F4 0.0415(8) 0.0878(13) 0.0622(10) 0.0153(9) 0.0187(8) 0.0329(8)
F5 0.0246(6) 0.0642(10) 0.0424(8) -0.0068(7) 0.0046(6) -0.0036(7)
F6 0.0336(7) 0.0266(7) 0.0375(7) -0.0055(6) -0.0028(6) -0.0059(6)
F7 0.0538(8) 0.0228(7) 0.0520(9) 0.0072(6) 0.0025(7) -0.0007(6)
F8 0.0503(8) 0.0427(9) 0.0365(8) 0.0085(6) -0.0059(7) 0.0145(7)
F9 0.0369(7) 0.0430(9) 0.0452(8) -0.0089(6) -0.0167(6) 0.0034(6)
F10 0.0280(6) 0.0250(7) 0.0449(8) -0.0021(6) -0.0010(6) -0.0051(5)
F11 0.0354(7) 0.0202(6) 0.0267(6) 0.0015(5) 0.0054(5) -0.0034(5)
F12 0.0383(7) 0.0340(7) 0.0207(6) 0.0043(5) 0.0032(5) -0.0008(6)
F13 0.0413(7) 0.0376(8) 0.0270(7) -0.0115(6) 0.0021(6) -0.0005(6)
F14 0.0402(7) 0.0204(7) 0.0431(8) -0.0061(5) 0.0031(6) -0.0042(6)
F15 0.0411(7) 0.0237(7) 0.0294(7) 0.0078(5) 0.0001(6) -0.0035(5)
C1 0.0212(10) 0.0293(12) 0.0231(11) -0.0007(9) 0.0021(9) -0.0005(9)
C2 0.0466(15) 0.0421(16) 0.0579(17) 0.0071(13) 0.0088(13) -0.0174(12)
C3 0.0555(16) 0.0358(15) 0.0481(16) 0.0178(12) 0.0030(13) -0.0042(12)
C4 0.101(2) 0.0537(19) 0.0452(17) 0.0094(14) 0.0371(17) -0.0036(17)
C5 0.0285(11) 0.0300(12) 0.0208(11) 0.0024(9) 0.0086(9) 0.0003(9)
C6 0.0339(12) 0.0313(13) 0.0244(12) 0.0036(9) 0.0069(10) 0.0008(10)
C7 0.0627(17) 0.0278(13) 0.0306(13) -0.0040(10) 0.0178(13) -0.0037(12)
C8 0.0603(17) 0.0345(14) 0.0389(15) 0.0091(11) 0.0278(14) 0.0166(13)
C9 0.0362(13) 0.0485(16) 0.0360(14) 0.0124(12) 0.0182(12) 0.0160(12)
C10 0.0299(12) 0.0421(14) 0.0266(12) 0.0020(10) 0.0095(10) 0.0002(11)
C11 0.0211(10) 0.0243(11) 0.0202(10) -0.0021(8) 0.0066(9) 0.0012(8)
C12 0.0234(10) 0.0261(12) 0.0263(12) -0.0043(9) 0.0041(9) 0.0005(9)
C13 0.0312(11) 0.0207(12) 0.0319(12) 0.0008(9) 0.0076(10) 0.0026(9)
C14 0.0315(12) 0.0331(13) 0.0264(12) 0.0031(10) 0.0010(10) 0.0103(10)
C15 0.0241(11) 0.0327(13) 0.0277(12) -0.0074(10) -0.0031(10) 0.0030(9)
C16 0.0242(11) 0.0217(12) 0.0294(12) -0.0021(9) 0.0058(10) 0.0001(9)
C17 0.0182(9) 0.0200(11) 0.0217(11) -0.0007(8) 0.0018(8) 0.0019(8)
C18 0.0211(10) 0.0157(10) 0.0260(11) -0.0001(8) 0.0035(9) -0.0008(8)
C19 0.0214(10) 0.0263(12) 0.0215(11) 0.0052(9) 0.0048(9) 0.0034(9)
C20 0.0212(10) 0.0314(13) 0.0221(11) -0.0089(9) 0.0035(9) 0.0004(9)
C21 0.0244(11) 0.0156(11) 0.0320(12) -0.0047(9) 0.0041(9) -0.0005(8)
C22 0.0217(10) 0.0209(11) 0.0232(11) 0.0032(9) 0.0034(9) 0.0024(8)
C23 0.0258(10) 0.0198(11) 0.0186(10) 0.0028(8) 0.0015(9) -0.0022(9)
C24 0.0307(12) 0.0307(13) 0.0323(13) 0.0000(10) 0.0016(10) -0.0055(10)
C25 0.0285(11) 0.0347(13) 0.0305(12) -0.0023(10) 0.0030(10) 0.0045(10)
C26 0.0277(11) 0.0363(13) 0.0280(12) -0.0032(10) 0.0007(10) -0.0016(10)
B1 0.0204(11) 0.0197(12) 0.0261(13) -0.0017(10) 0.0035(10) -0.0074(9)

loop_
_atom_type_symbol
_atom_type_description
_atom_type_scat_dispersion_real
_atom_type_scat_dispersion_imag
_atom_type_scat_source
C C 0.0033 0.0016 'International Tables Vol C Tables 4.2.6.8 and 6.1.1.4'
H H 0.0000 0.0000 'International Tables Vol C Tables 4.2.6.8 and 6.1.1.4'
B B 0.0013 0.0007 'International Tables Vol C Tables 4.2.6.8 and 6.1.1.4'
F F 0.0171 0.0103 'International Tables Vol C Tables 4.2.6.8 and 6.1.1.4'
Si Si 0.0817 0.0704 'International Tables Vol C Tables 4.2.6.8 and 6.1.1.4'

loop_
_geom_angle_atom_site_label_1
_geom_angle_atom_site_label_2
_geom_angle_atom_site_label_3
_geom_angle
C25 Si2 C24 110.19(10)
C25 Si2 C26 110.14(10)
C24 Si2 C26 108.25(10)
C25 Si2 C23 104.53(9)
C24 Si2 C23 115.42(9)
C26 Si2 C23 108.22(9)
C4 Si1 C2 110.11(13)
C4 Si1 C3 109.27(13)
C2 Si1 C3 109.46(12)
C4 Si1 C1 106.74(11)
C2 Si1 C1 113.38(10)
C3 Si1 C1 107.77(10)
C5 C1 B1 116.65(17)
C5 C1 Si1 112.32(13)
B1 C1 Si1 113.39(14)
C5 C1 H5 104.3
B1 C1 H5 104.3
Si1 C1 H5 104.3
Si1 C2 H12A 109.5
Si1 C2 H12B 109.5
H12A C2 H12B 109.5
Si1 C2 H12C 109.5
H12A C2 H12C 109.5
H12B C2 H12C 109.5
Si1 C3 H11A 109.5
Si1 C3 H11B 109.5
H11A C3 H11B 109.5
Si1 C3 H11C 109.5
H11A C3 H11C 109.5
H11B C3 H11C 109.5
Si1 C4 H13A 109.5
Si1 C4 H13B 109.5
H13A C4 H13B 109.5
Si1 C4 H13C 109.5
H13A C4 H13C 109.5
H13B C4 H13C 109.5
C6 C5 C10 114.3(2)
C6 C5 C1 121.66(18)
C10 C5 C1 124.00(19)
F1 C6 C7 117.4(2)
F1 C6 C5 119.03(19)
C7 C6 C5 123.5(2)
F2 C7 C8 120.1(2)
F2 C7 C6 120.2(2)
C8 C7 C6 119.7(2)
F3 C8 C7 120.2(2)
F3 C8 C9 120.8(2)
C7 C8 C9 119.1(2)
F4 C9 C10 120.0(2)
F4 C9 C8 120.1(2)
C10 C9 C8 120.0(2)
F5 C10 C9 117.7(2)
F5 C10 C5 118.9(2)
C9 C10 C5 123.3(2)
C12 C11 C16 114.99(18)
C12 C11 B1 122.00(17)
C16 C11 B1 122.92(18)
F6 C12 C13 117.54(18)
F6 C12 C11 119.06(18)
C13 C12 C11 123.37(19)
F7 C13 C14 119.99(19)
F7 C13 C12 120.87(19)
C14 C13 C12 119.15(19)
F8 C14 C13 119.2(2)
F8 C14 C15 120.66(19)
C13 C14 C15 120.10(19)
F9 C15 C16 120.2(2)
F9 C15 C14 120.83(19)
C16 C15 C14 118.98(19)
F10 C16 C15 117.71(18)
F10 C16 C11 118.89(18)
C15 C16 C11 123.39(19)
C18 C17 C22 114.46(18)
C18 C17 C23 124.17(18)
C22 C17 C23 121.30(18)
F11 C18 C19 116.81(17)
F11 C18 C17 120.18(17)
C19 C18 C17 123.01(19)
F12 C19 C18 119.85(18)
F12 C19 C20 120.06(18)
C18 C19 C20 120.09(18)
F13 C20 C21 119.84(19)
F13 C20 C19 120.91(19)
C21 C20 C19 119.24(19)
F14 C21 C22 121.19(18)
F14 C21 C20 119.47(18)
C22 C21 C20 119.32(19)
F15 C22 C21 117.10(18)
F15 C22 C17 119.04(17)
C21 C22 C17 123.86(19)
C17 C23 B1 116.05(16)
C17 C23 Si2 112.45(13)
B1 C23 Si2 115.11(13)
C17 C23 H6 103.7
B1 C23 H6 103.7
Si2 C23 H6 103.7
Si2 C24 H22A 109.5
Si2 C24 H22B 109.5
H22A C24 H22B 109.5
Si2 C24 H22C 109.5
H22A C24 H22C 109.5
H22B C24 H22C 109.5
Si2 C25 H23A 109.5
Si2 C25 H23B 109.5
H23A C25 H23B 109.5
Si2 C25 H23C 109.5
H23A C25 H23C 109.5
H23B C25 H23C 109.5
Si2 C26 H24A 109.5
Si2 C26 H24B 109.5
H24A C26 H24B 109.5
Si2 C26 H24C 109.5
H24A C26 H24C 109.5
H24B C26 H24C 109.5
C1 B1 C23 120.76(18)
C1 B1 C11 120.74(18)
C23 B1 C11 118.48(17)

loop_
_geom_bond_atom_site_label_1
_geom_bond_atom_site_label_2
_geom_bond_distance
Si2 C25 1.862(2)
Si2 C24 1.862(2)
Si2 C26 1.865(2)
Si2 C23 1.9534(19)
Si1 C4 1.852(3)
Si1 C2 1.861(2)
Si1 C3 1.866(2)
Si1 C1 1.948(2)
F1 C6 1.355(2)
F2 C7 1.350(3)
F3 C8 1.343(3)
F4 C9 1.348(3)
F5 C10 1.359(3)
F6 C12 1.361(2)
F7 C13 1.349(2)
F8 C14 1.352(2)
F9 C15 1.345(2)
F10 C16 1.357(2)
F11 C18 1.356(2)
F12 C19 1.343(2)
F13 C20 1.344(2)
F14 C21 1.351(2)
F15 C22 1.353(2)
C1 C5 1.515(3)
C1 B1 1.556(3)
C1 H5 1.0000
C2 H12A 0.9800
C2 H12B 0.9800
C2 H12C 0.9800
C3 H11A 0.9800
C3 H11B 0.9800
C3 H11C 0.9800
C4 H13A 0.9800
C4 H13B 0.9800
C4 H13C 0.9800
C5 C6 1.390(3)
C5 C10 1.391(3)
C6 C7 1.378(3)
C7 C8 1.370(3)
C8 C9 1.376(3)
C9 C10 1.372(3)
C11 C12 1.383(3)
C11 C16 1.392(3)
C11 B1 1.600(3)
C12 C13 1.380(3)
C13 C14 1.372(3)
C14 C15 1.378(3)
C15 C16 1.375(3)
C17 C18 1.389(3)
C17 C22 1.395(3)
C17 C23 1.516(3)
C18 C19 1.377(3)
C19 C20 1.377(3)
C20 C21 1.375(3)
C21 C22 1.373(3)
C23 B1 1.566(3)
C23 H6 1.0000
C24 H22A 0.9800
C24 H22B 0.9800
C24 H22C 0.9800
C25 H23A 0.9800
C25 H23B 0.9800
C25 H23C 0.9800
C26 H24A 0.9800
C26 H24B 0.9800
C26 H24C 0.9800
